data_7046957
loop_
_publ_author_name
'Martin-Mothes, E'
'Puig, E.'
'Vendier, L.'
'Bijani, C.'
'Grellier, M.'
'Bontemps, S.'

_publ_section_title
;
 ortho-Phenyl dialkylphosphonium sulfonate compounds: two rotamers in
 equilibrium.
;
_journal_issue 30
_journal_name_full 'Dalton transactions (Cambridge, England : 2003)'
_journal_page_first 10139
_journal_page_last 10146
_journal_paper_doi 10.1039/c8dt02400f
_journal_volume 47
_journal_year 2018
_chemical_compound_source 'synthesis as described'
_chemical_formula_moiety 'C19 H29 O3 P S'
_chemical_formula_sum 'C19 H29 O3 P S'
_chemical_formula_weight 368.45
_space_group_IT_number 2
_space_group_name_Hall '-P 1'
_space_group_name_H-M_alt 'P -1'
_symmetry_cell_setting triclinic
_symmetry_Int_Tables_number 2
_symmetry_space_group_name_Hall '-P 1'
_symmetry_space_group_name_H-M 'P -1'
_atom_sites_solution_hydrogens mixed
_audit_creation_date 2016-09-29T11:14:59-00:00
_audit_creation_method 'WinGX routine CIF_UPDATE'
_audit_update_record
;
2018-06-01 deposited with the CCDC.
2018-07-05 downloaded from the CCDC.
;
_cell_angle_alpha 90.835(2)
_cell_angle_beta 100.446(2)
_cell_angle_gamma 110.079(2)
_cell_formula_units_Z 4
_cell_length_a 10.7191(5)
_cell_length_b 13.3649(6)
_cell_length_c 14.3514(7)
_cell_measurement_reflns_used 9910
_cell_measurement_temperature 100(2)
_cell_measurement_theta_max 30.28
_cell_measurement_theta_min 2.42
_cell_measurement_wavelength 0.71073
_cell_volume 1892.43(16)
_computing_cell_refinement 'Bruker SAINT'
_computing_data_collection 'Bruker APEX2'
_computing_data_reduction 'Bruker SAINT'
_computing_molecular_graphics 'Ortep-3 for Windows (Farrugia, 1997)'
_computing_publication_material 'WinGX publication routines (Farrugia, 1999)'
_computing_structure_refinement 'SHELXL-2016/4 (Sheldrick, 2016)'
_computing_structure_solution 'SHELXS-97 (Sheldrick 2008)'
_diffrn_ambient_temperature 100(2)
_diffrn_measured_fraction_theta_full 0.998
_diffrn_measured_fraction_theta_max 0.893
_diffrn_measurement_device_type 'Bruker Kappa APEX II'
_diffrn_measurement_method \w-\f
_diffrn_radiation_monochromator graphite
_diffrn_radiation_probe x-ray
_diffrn_radiation_type MoK\a
_diffrn_radiation_wavelength 0.71073
_diffrn_reflns_av_R_equivalents 0.0223
_diffrn_reflns_Laue_measured_fraction_full 0.998
_diffrn_reflns_Laue_measured_fraction_max 0.893
_diffrn_reflns_limit_h_max 14
_diffrn_reflns_limit_h_min -15
_diffrn_reflns_limit_k_max 18
_diffrn_reflns_limit_k_min -18
_diffrn_reflns_limit_l_max 16
_diffrn_reflns_limit_l_min -20
_diffrn_reflns_number 41652
_diffrn_reflns_point_group_measured_fraction_max 0.893
_diffrn_reflns_theta_full 25.242
_diffrn_reflns_theta_max 30.393
_diffrn_reflns_theta_min 2.087
_diffrn_standards_decay_% 0
_diffrn_standards_interval_count 0
_diffrn_standards_interval_time 0
_diffrn_standards_number 0
_exptl_absorpt_coefficient_mu 0.27
_exptl_absorpt_correction_T_max 0.905
_exptl_absorpt_correction_T_min 0.715
_exptl_absorpt_correction_type multi-scan
_exptl_absorpt_process_details
;
        [c.f. r.h. blessing, acta cryst. (1995), a51, 33-38]
;
_exptl_crystal_colour colourless
_exptl_crystal_density_diffrn 1.293
_exptl_crystal_density_method 'not measured'
_exptl_crystal_description block
_exptl_crystal_F_000 792
_exptl_crystal_size_max 0.2
_exptl_crystal_size_mid 0.15
_exptl_crystal_size_min 0.1
_refine_diff_density_max 0.498
_refine_diff_density_min -0.418
_refine_diff_density_rms 0.05
_refine_ls_extinction_method none
_refine_ls_goodness_of_fit_ref 1.052
_refine_ls_hydrogen_treatment mixed
_refine_ls_matrix_type full
_refine_ls_number_parameters 443
_refine_ls_number_reflns 10212
_refine_ls_number_restraints 0
_refine_ls_restrained_S_all 1.052
_refine_ls_R_factor_all 0.0305
_refine_ls_R_factor_gt 0.0277
_refine_ls_shift/su_max 0.009
_refine_ls_shift/su_mean 0
_refine_ls_structure_factor_coef Fsqd
_refine_ls_weighting_details 'w=1/[\s^2^(Fo^2^)+(0.0358P)^2^+0.8978P] where P=(Fo^2^+2Fc^2^)/3'
_refine_ls_weighting_scheme calc
_refine_ls_wR_factor_gt 0.0742
_refine_ls_wR_factor_ref 0.0767
_reflns_number_gt 9433
_reflns_number_total 10212
_reflns_threshold_expression 'I > 2\s(I)'
_cod_data_source_file c8dt02400f3.cif
_cod_data_source_block emo270916
_cod_depositor_comments 'Adding full bibliography for 7046957--7046959.cif.'
_cod_database_code 7046957

loop_
_symmetry_equiv_pos_as_xyz
'x, y, z'
'-x, -y, -z'

loop_
_atom_site_label
_atom_site_type_symbol
_atom_site_fract_x
_atom_site_fract_y
_atom_site_fract_z
_atom_site_U_iso_or_equiv
_atom_site_adp_type
_atom_site_occupancy
_atom_site_calc_flag
S1 S 0.80192(2) 0.32630(2) 0.09778(2) 0.01247(5) Uani 1 d
S2 S 0.82730(2) 0.84023(2) 0.35296(2) 0.01178(5) Uani 1 d
P1 P 0.89804(2) 0.59092(2) 0.16034(2) 0.01097(5) Uani 1 d
P2 P 0.99541(2) 1.08768(2) 0.29844(2) 0.01109(6) Uani 1 d
O1 O 0.90533(8) 0.29439(7) 0.15638(6) 0.02127(16) Uani 1 d
O2 O 0.85843(8) 0.41714(6) 0.04403(5) 0.01764(15) Uani 1 d
O3 O 0.69232(8) 0.23827(6) 0.04179(6) 0.02216(17) Uani 1 d
O4 O 0.93223(8) 0.80059(6) 0.33427(5) 0.01717(15) Uani 1 d
O5 O 0.70910(8) 0.75722(6) 0.37344(6) 0.01885(15) Uani 1 d
O6 O 0.88087(7) 0.93472(6) 0.42046(5) 0.01405(14) Uani 1 d
C1 C 0.57826(10) 0.34228(8) 0.29130(7) 0.01522(19) Uani 1 d
H1 H 0.511768 0.292324 0.319453 0.018 Uiso 1 calc
C2 C 0.62997(10) 0.30597(8) 0.22131(7) 0.01439(18) Uani 1 d
H19 H 0.598094 0.231835 0.201632 0.017 Uiso 1 calc
C3 C 0.72838(10) 0.37774(8) 0.17977(7) 0.01202(17) Uani 1 d
C4 C 0.77176(9) 0.48739(8) 0.20687(7) 0.01130(17) Uani 1 d
C5 C 0.84812(10) 0.62689(8) 0.04077(7) 0.01297(17) Uani 1 d
H5 H 0.896031 0.601025 -0.0025 0.016 Uiso 1 calc
C6 C 0.69458(11) 0.57500(9) 0.00263(7) 0.01699(19) Uani 1 d
H7 H 0.666974 0.496298 0.002575 0.02 Uiso 1 calc
H6 H 0.644907 0.599584 0.044355 0.02 Uiso 1 calc
C7 C 0.65913(12) 0.60550(9) -0.09853(8) 0.0208(2) Uani 1 d
H13 H 0.702443 0.574971 -0.141058 0.025 Uiso 1 calc
H14 H 0.559796 0.574438 -0.121561 0.025 Uiso 1 calc
C8 C 0.70628(11) 0.72683(9) -0.10301(8) 0.0192(2) Uani 1 d
H2 H 0.688608 0.743437 -0.170058 0.023 Uiso 1 calc
H8 H 0.653727 0.756295 -0.067649 0.023 Uiso 1 calc
C9 C 1.34216(11) 0.66741(10) 0.30669(9) 0.0240(2) Uani 1 d
H3 H 1.435029 0.665488 0.323281 0.029 Uiso 1 calc
H28 H 1.336169 0.723539 0.349608 0.029 Uiso 1 calc
C10 C 1.31447(11) 0.69455(9) 0.20376(9) 0.0217(2) Uani 1 d
H27 H 1.329827 0.642399 0.161684 0.026 Uiso 1 calc
H26 H 1.378805 0.766461 0.197065 0.026 Uiso 1 calc
C11 C 1.16956(10) 0.69263(8) 0.17254(8) 0.01577(19) Uani 1 d
H25 H 1.153469 0.70578 0.104453 0.019 Uiso 1 calc
H4 H 1.157016 0.750334 0.20955 0.019 Uiso 1 calc
C12 C 1.06704(10) 0.58440(8) 0.18781(7) 0.01273(17) Uani 1 d
H24 H 1.072245 0.527321 0.144472 0.015 Uiso 1 calc
C13 C 0.85708(11) 0.77976(9) -0.06065(8) 0.0186(2) Uani 1 d
H9 H 0.8825 0.85837 -0.059892 0.022 Uiso 1 calc
H10 H 0.910125 0.757714 -0.101259 0.022 Uiso 1 calc
C14 C 0.89265(10) 0.74950(8) 0.04055(7) 0.01541(18) Uani 1 d
H12 H 0.846238 0.777004 0.082875 0.018 Uiso 1 calc
H11 H 0.991582 0.78221 0.064752 0.018 Uiso 1 calc
C15 C 0.62193(10) 0.45053(8) 0.32112(7) 0.01429(18) Uani 1 d
C16 C 0.71826(10) 0.52283(8) 0.27773(7) 0.01315(18) Uani 1 d
H15 H 0.747978 0.597079 0.296456 0.016 Uiso 1 calc
C17 C 0.56746(12) 0.48855(9) 0.39892(8) 0.0209(2) Uani 1 d
H17 H 0.469358 0.470338 0.378872 0.031 Uiso 1 calc
H18 H 0.611198 0.56623 0.411753 0.031 Uiso 1 calc
H16 H 0.586404 0.453825 0.45676 0.031 Uiso 1 calc
C18 C 1.09420(11) 0.55664(9) 0.29122(8) 0.0186(2) Uani 1 d
H22 H 1.079072 0.608584 0.333669 0.022 Uiso 1 calc
H23 H 1.030305 0.484524 0.297842 0.022 Uiso 1 calc
C19 C 1.23997(11) 0.55927(10) 0.32062(8) 0.0217(2) Uani 1 d
H21 H 1.256992 0.544679 0.388286 0.026 Uiso 1 calc
H20 H 1.252148 0.502417 0.282212 0.026 Uiso 1 calc
C20 C 0.61832(10) 0.86056(9) 0.09416(7) 0.01588(19) Uani 1 d
H29 H 0.537797 0.816661 0.052432 0.019 Uiso 1 calc
C21 C 0.69494(10) 0.95881(8) 0.06700(7) 0.01472(18) Uani 1 d
C22 C 0.80960(10) 1.02454(8) 0.13161(7) 0.01365(18) Uani 1 d
H53 H 0.860861 1.092753 0.114732 0.016 Uiso 1 calc
C23 C 0.85006(10) 0.99144(8) 0.22073(7) 0.01182(17) Uani 1 d
C24 C 1.13693(10) 1.04335(8) 0.34015(7) 0.01247(17) Uani 1 d
H43 H 1.108799 0.987196 0.38512 0.015 Uiso 1 calc
C25 C 1.25995(10) 1.13679(8) 0.39397(7) 0.01415(18) Uani 1 d
H45 H 1.28898 1.193952 0.351047 0.017 Uiso 1 calc
H46 H 1.234912 1.166908 0.448184 0.017 Uiso 1 calc
C26 C 1.37621(11) 1.09676(9) 0.43033(8) 0.0195(2) Uani 1 d
H48 H 1.456234 1.157554 0.462984 0.023 Uiso 1 calc
H47 H 1.348995 1.043994 0.477265 0.023 Uiso 1 calc
C27 C 1.41470(11) 1.04503(9) 0.34970(9) 0.0209(2) Uani 1 d
H30 H 1.452967 1.099947 0.306997 0.025 Uiso 1 calc
H49 H 1.485215 1.015435 0.376518 0.025 Uiso 1 calc
C28 C 0.65671(12) 0.99364(9) -0.03010(7) 0.0203(2) Uani 1 d
H31 H 0.718358 0.986163 -0.070257 0.03 Uiso 1 calc
H56 H 0.663414 1.068544 -0.024205 0.03 Uiso 1 calc
H55 H 0.563503 0.948877 -0.05902 0.03 Uiso 1 calc
C29 C 0.65859(10) 0.82603(8) 0.18195(7) 0.01467(18) Uani 1 d
H54 H 0.606406 0.758126 0.198867 0.018 Uiso 1 calc
C30 C 0.77414(10) 0.88991(8) 0.24480(7) 0.01186(17) Uani 1 d
C31 C 0.95919(10) 1.16339(8) 0.39014(7) 0.01213(17) Uani 1 d
H42 H 0.983149 1.136258 0.452974 0.015 Uiso 1 calc
C32 C 1.04840(10) 1.28274(8) 0.39342(7) 0.01537(19) Uani 1 d
H41 H 1.145278 1.290372 0.407432 0.018 Uiso 1 calc
H40 H 1.029022 1.310109 0.330744 0.018 Uiso 1 calc
C33 C 1.01974(11) 1.34805(8) 0.47013(7) 0.01660(19) Uani 1 d
H39 H 1.045459 1.324083 0.533346 0.02 Uiso 1 calc
H38 H 1.075148 1.424527 0.470288 0.02 Uiso 1 calc
C34 C 0.87018(11) 1.33463(8) 0.45183(8) 0.0176(2) Uani 1 d
H36 H 0.845972 1.363284 0.390664 0.021 Uiso 1 calc
H37 H 0.852938 1.375687 0.50293 0.021 Uiso 1 calc
C35 C 0.78223(11) 1.21676(9) 0.44856(8) 0.0187(2) Uani 1 d
H35 H 0.685473 1.209514 0.435111 0.022 Uiso 1 calc
H34 H 0.801939 1.189747 0.51136 0.022 Uiso 1 calc
C36 C 0.80822(10) 1.14949(8) 0.37223(7) 0.01509(18) Uani 1 d
H32 H 0.781317 1.172171 0.308654 0.018 Uiso 1 calc
H33 H 0.752997 1.073231 0.373585 0.018 Uiso 1 calc
C37 C 1.17350(11) 0.99380(8) 0.25655(7) 0.01575(19) Uani 1 d
H44 H 1.093898 0.932593 0.224042 0.019 Uiso 1 calc
H52 H 1.199095 1.047481 0.210069 0.019 Uiso 1 calc
C38 C 1.29174(11) 0.95575(8) 0.29270(8) 0.0182(2) Uani 1 d
H51 H 1.261882 0.896227 0.333243 0.022 Uiso 1 calc
H50 H 1.318115 0.9282 0.237794 0.022 Uiso 1 calc
H1B H 0.9103(14) 0.6734(11) 0.2142(10) 0.019(3) Uiso 1 d
H2B H 1.0413(15) 1.1571(11) 0.2386(10) 0.020(3) Uiso 1 d

loop_
_atom_site_aniso_label
_atom_site_aniso_U_11
_atom_site_aniso_U_22
_atom_site_aniso_U_33
_atom_site_aniso_U_23
_atom_site_aniso_U_13
_atom_site_aniso_U_12
S1 0.01304(11) 0.01080(11) 0.01319(11) -0.00074(8) 0.00185(8) 0.00417(8)
S2 0.01257(11) 0.00994(10) 0.01174(10) 0.00119(8) 0.00222(8) 0.00266(8)
P1 0.01072(11) 0.01050(11) 0.01122(11) 0.00150(8) 0.00235(8) 0.00305(9)
P2 0.01050(11) 0.01064(11) 0.01118(11) 0.00043(8) 0.00178(8) 0.00273(9)
O1 0.0223(4) 0.0274(4) 0.0204(4) 0.0027(3) 0.0033(3) 0.0171(3)
O2 0.0235(4) 0.0134(3) 0.0169(3) 0.0015(3) 0.0085(3) 0.0054(3)
O3 0.0202(4) 0.0170(4) 0.0232(4) -0.0078(3) 0.0027(3) 0.0001(3)
O4 0.0193(4) 0.0167(3) 0.0184(3) 0.0015(3) 0.0031(3) 0.0102(3)
O5 0.0181(4) 0.0145(3) 0.0186(4) 0.0034(3) 0.0045(3) -0.0014(3)
O6 0.0156(3) 0.0119(3) 0.0124(3) -0.0004(3) 0.0016(3) 0.0027(3)
C1 0.0115(4) 0.0164(5) 0.0181(5) 0.0061(4) 0.0041(4) 0.0044(4)
C2 0.0125(4) 0.0122(4) 0.0174(4) 0.0028(4) 0.0015(4) 0.0038(3)
C3 0.0111(4) 0.0129(4) 0.0122(4) 0.0012(3) 0.0008(3) 0.0051(3)
C4 0.0103(4) 0.0117(4) 0.0116(4) 0.0021(3) 0.0017(3) 0.0038(3)
C5 0.0134(4) 0.0131(4) 0.0125(4) 0.0027(3) 0.0026(3) 0.0048(3)
C6 0.0146(4) 0.0164(5) 0.0163(4) 0.0033(4) -0.0004(4) 0.0026(4)
C7 0.0230(5) 0.0200(5) 0.0164(5) 0.0021(4) -0.0026(4) 0.0069(4)
C8 0.0206(5) 0.0213(5) 0.0173(5) 0.0061(4) 0.0021(4) 0.0101(4)
C9 0.0134(5) 0.0282(6) 0.0279(6) 0.0000(5) -0.0017(4) 0.0073(4)
C10 0.0123(5) 0.0218(5) 0.0316(6) 0.0053(4) 0.0067(4) 0.0056(4)
C11 0.0118(4) 0.0152(5) 0.0202(5) 0.0033(4) 0.0048(4) 0.0037(4)
C12 0.0116(4) 0.0134(4) 0.0132(4) 0.0002(3) 0.0021(3) 0.0045(3)
C13 0.0190(5) 0.0191(5) 0.0198(5) 0.0089(4) 0.0056(4) 0.0080(4)
C14 0.0153(4) 0.0131(4) 0.0175(4) 0.0038(4) 0.0023(4) 0.0049(4)
C15 0.0130(4) 0.0183(5) 0.0140(4) 0.0043(4) 0.0037(3) 0.0080(4)
C16 0.0140(4) 0.0135(4) 0.0132(4) 0.0021(3) 0.0027(3) 0.0063(4)
C17 0.0230(5) 0.0240(5) 0.0214(5) 0.0051(4) 0.0125(4) 0.0114(4)
C18 0.0146(5) 0.0252(5) 0.0168(5) 0.0073(4) 0.0030(4) 0.0078(4)
C19 0.0169(5) 0.0295(6) 0.0206(5) 0.0070(4) 0.0018(4) 0.0116(4)
C20 0.0123(4) 0.0189(5) 0.0152(4) -0.0035(4) -0.0004(3) 0.0057(4)
C21 0.0167(5) 0.0177(5) 0.0119(4) -0.0014(4) 0.0007(3) 0.0099(4)
C22 0.0159(4) 0.0137(4) 0.0126(4) 0.0010(3) 0.0031(3) 0.0068(4)
C23 0.0112(4) 0.0121(4) 0.0119(4) -0.0007(3) 0.0016(3) 0.0042(3)
C24 0.0104(4) 0.0131(4) 0.0136(4) 0.0012(3) 0.0026(3) 0.0038(3)
C25 0.0109(4) 0.0153(4) 0.0150(4) -0.0006(4) 0.0027(3) 0.0030(3)
C26 0.0124(4) 0.0226(5) 0.0216(5) -0.0007(4) 0.0001(4) 0.0055(4)
C27 0.0130(5) 0.0192(5) 0.0309(6) -0.0005(4) 0.0053(4) 0.0060(4)
C28 0.0266(6) 0.0225(5) 0.0128(4) -0.0006(4) -0.0019(4) 0.0129(4)
C29 0.0117(4) 0.0149(4) 0.0162(4) -0.0012(4) 0.0026(3) 0.0032(4)
C30 0.0113(4) 0.0127(4) 0.0120(4) 0.0002(3) 0.0026(3) 0.0046(3)
C31 0.0129(4) 0.0108(4) 0.0120(4) -0.0003(3) 0.0013(3) 0.0040(3)
C32 0.0157(4) 0.0105(4) 0.0184(5) 0.0002(4) 0.0024(4) 0.0031(4)
C33 0.0201(5) 0.0121(4) 0.0159(4) -0.0011(4) -0.0007(4) 0.0059(4)
C34 0.0221(5) 0.0155(5) 0.0168(5) -0.0008(4) 0.0019(4) 0.0098(4)
C35 0.0193(5) 0.0180(5) 0.0210(5) -0.0001(4) 0.0071(4) 0.0077(4)
C36 0.0126(4) 0.0142(4) 0.0179(5) -0.0011(4) 0.0021(4) 0.0045(4)
C37 0.0162(5) 0.0153(5) 0.0165(4) -0.0010(4) 0.0038(4) 0.0062(4)
C38 0.0162(5) 0.0149(5) 0.0250(5) 0.0007(4) 0.0058(4) 0.0063(4)

loop_
_atom_type_symbol
_atom_type_description
_atom_type_scat_dispersion_real
_atom_type_scat_dispersion_imag
_atom_type_scat_source
C C 0.0033 0.0016 'International Tables Vol C Tables 4.2.6.8 and 6.1.1.4'
H H 0 0 'International Tables Vol C Tables 4.2.6.8 and 6.1.1.4'
O O 0.0106 0.006 'International Tables Vol C Tables 4.2.6.8 and 6.1.1.4'
P P 0.1023 0.0942 'International Tables Vol C Tables 4.2.6.8 and 6.1.1.4'
S S 0.1246 0.1234 'International Tables Vol C Tables 4.2.6.8 and 6.1.1.4'

loop_
_geom_angle_atom_site_label_1
_geom_angle_atom_site_label_2
_geom_angle_atom_site_label_3
_geom_angle
O3 S1 O1 113.85(5)
O3 S1 O2 114.09(5)
O1 S1 O2 112.90(5)
O3 S1 C3 105.92(5)
O1 S1 C3 105.05(5)
O2 S1 C3 103.77(5)
O5 S2 O6 114.41(5)
O5 S2 O4 113.43(5)
O6 S2 O4 112.74(5)
O5 S2 C30 107.04(5)
O6 S2 C30 103.31(4)
O4 S2 C30 104.69(5)
C4 P1 C12 114.55(4)
C4 P1 C5 117.34(4)
C12 P1 C5 115.11(5)
C4 P1 H1B 100.7(6)
C12 P1 H1B 102.4(6)
C5 P1 H1B 103.4(6)
C23 P2 C24 115.90(5)
C23 P2 C31 116.26(5)
C24 P2 C31 113.53(5)
C23 P2 H2B 100.5(6)
C24 P2 H2B 103.0(6)
C31 P2 H2B 104.9(6)
C2 C1 C15 121.29(9)
C2 C1 H1 119.4
C15 C1 H1 119.4
C1 C2 C3 120.26(9)
C1 C2 H19 119.9
C3 C2 H19 119.9
C2 C3 C4 119.59(9)
C2 C3 S1 118.56(7)
C4 C3 S1 121.77(7)
C3 C4 C16 119.40(9)
C3 C4 P1 125.30(7)
C16 C4 P1 115.28(7)
C6 C5 C14 110.25(8)
C6 C5 P1 112.00(7)
C14 C5 P1 109.72(7)
C6 C5 H5 108.3
C14 C5 H5 108.3
P1 C5 H5 108.3
C7 C6 C5 109.73(9)
C7 C6 H7 109.7
C5 C6 H7 109.7
C7 C6 H6 109.7
C5 C6 H6 109.7
H7 C6 H6 108.2
C8 C7 C6 111.71(9)
C8 C7 H13 109.3
C6 C7 H13 109.3
C8 C7 H14 109.3
C6 C7 H14 109.3
H13 C7 H14 107.9
C13 C8 C7 111.40(9)
C13 C8 H2 109.3
C7 C8 H2 109.3
C13 C8 H8 109.3
C7 C8 H8 109.3
H2 C8 H8 108
C19 C9 C10 110.60(9)
C19 C9 H3 109.5
C10 C9 H3 109.5
C19 C9 H28 109.5
C10 C9 H28 109.5
H3 C9 H28 108.1
C9 C10 C11 111.79(9)
C9 C10 H27 109.3
C11 C10 H27 109.3
C9 C10 H26 109.3
C11 C10 H26 109.3
H27 C10 H26 107.9
C10 C11 C12 110.68(8)
C10 C11 H25 109.5
C12 C11 H25 109.5
C10 C11 H4 109.5
C12 C11 H4 109.5
H25 C11 H4 108.1
C11 C12 C18 111.50(8)
C11 C12 P1 108.78(7)
C18 C12 P1 108.40(7)
C11 C12 H24 109.4
C18 C12 H24 109.4
P1 C12 H24 109.4
C8 C13 C14 111.77(9)
C8 C13 H9 109.3
C14 C13 H9 109.3
C8 C13 H10 109.3
C14 C13 H10 109.3
H9 C13 H10 107.9
C13 C14 C5 109.66(8)
C13 C14 H12 109.7
C5 C14 H12 109.7
C13 C14 H11 109.7
C5 C14 H11 109.7
H12 C14 H11 108.2
C1 C15 C16 118.42(9)
C1 C15 C17 120.73(9)
C16 C15 C17 120.85(9)
C15 C16 C4 121.00(9)
C15 C16 H15 119.5
C4 C16 H15 119.5
C15 C17 H17 109.5
C15 C17 H18 109.5
H17 C17 H18 109.5
C15 C17 H16 109.5
H17 C17 H16 109.5
H18 C17 H16 109.5
C19 C18 C12 110.47(9)
C19 C18 H22 109.6
C12 C18 H22 109.6
C19 C18 H23 109.6
C12 C18 H23 109.6
H22 C18 H23 108.1
C9 C19 C18 111.43(9)
C9 C19 H21 109.3
C18 C19 H21 109.3
C9 C19 H20 109.3
C18 C19 H20 109.3
H21 C19 H20 108
C21 C20 C29 120.68(9)
C21 C20 H29 119.7
C29 C20 H29 119.7
C20 C21 C22 118.64(9)
C20 C21 C28 120.94(9)
C22 C21 C28 120.42(10)
C21 C22 C23 121.20(9)
C21 C22 H53 119.4
C23 C22 H53 119.4
C22 C23 C30 119.00(9)
C22 C23 P2 115.98(7)
C30 C23 P2 124.97(7)
C37 C24 C25 110.93(8)
C37 C24 P2 110.47(7)
C25 C24 P2 110.52(7)
C37 C24 H43 108.3
C25 C24 H43 108.3
P2 C24 H43 108.3
C26 C25 C24 109.44(8)
C26 C25 H45 109.8
C24 C25 H45 109.8
C26 C25 H46 109.8
C24 C25 H46 109.8
H45 C25 H46 108.2
C27 C26 C25 111.87(9)
C27 C26 H48 109.2
C25 C26 H48 109.2
C27 C26 H47 109.2
C25 C26 H47 109.2
H48 C26 H47 107.9
C38 C27 C26 111.12(9)
C38 C27 H30 109.4
C26 C27 H30 109.4
C38 C27 H49 109.4
C26 C27 H49 109.4
H30 C27 H49 108
C21 C28 H31 109.5
C21 C28 H56 109.5
H31 C28 H56 109.5
C21 C28 H55 109.5
H31 C28 H55 109.5
H56 C28 H55 109.5
C30 C29 C20 120.59(9)
C30 C29 H54 119.7
C20 C29 H54 119.7
C29 C30 C23 119.82(9)
C29 C30 S2 119.27(8)
C23 C30 S2 120.88(7)
C36 C31 C32 110.79(8)
C36 C31 P2 111.24(7)
C32 C31 P2 109.22(7)
C36 C31 H42 108.5
C32 C31 H42 108.5
P2 C31 H42 108.5
C33 C32 C31 110.17(8)
C33 C32 H41 109.6
C31 C32 H41 109.6
C33 C32 H40 109.6
C31 C32 H40 109.6
H41 C32 H40 108.1
C34 C33 C32 110.57(8)
C34 C33 H39 109.5
C32 C33 H39 109.5
C34 C33 H38 109.5
C32 C33 H38 109.5
H39 C33 H38 108.1
C33 C34 C35 110.54(8)
C33 C34 H36 109.5
C35 C34 H36 109.5
C33 C34 H37 109.5
C35 C34 H37 109.5
H36 C34 H37 108.1
C34 C35 C36 111.43(9)
C34 C35 H35 109.3
C36 C35 H35 109.3
C34 C35 H34 109.3
C36 C35 H34 109.3
H35 C35 H34 108
C35 C36 C31 109.87(8)
C35 C36 H32 109.7
C31 C36 H32 109.7
C35 C36 H33 109.7
C31 C36 H33 109.7
H32 C36 H33 108.2
C38 C37 C24 109.96(8)
C38 C37 H44 109.7
C24 C37 H44 109.7
C38 C37 H52 109.7
C24 C37 H52 109.7
H44 C37 H52 108.2
C27 C38 C37 112.21(9)
C27 C38 H51 109.2
C37 C38 H51 109.2
C27 C38 H50 109.2
C37 C38 H50 109.2
H51 C38 H50 107.9

loop_
_geom_bond_atom_site_label_1
_geom_bond_atom_site_label_2
_geom_bond_distance
S1 O3 1.4461(8)
S1 O1 1.4543(8)
S1 O2 1.4586(8)
S1 C3 1.7786(10)
S2 O5 1.4498(8)
S2 O6 1.4586(7)
S2 O4 1.4601(8)
S2 C30 1.7732(10)
P1 C4 1.8059(10)
P1 C12 1.8153(10)
P1 C5 1.8248(10)
P1 H1B 1.292(14)
P2 C23 1.8105(10)
P2 C24 1.8190(10)
P2 C31 1.8228(10)
P2 H2B 1.305(14)
C1 C2 1.3871(14)
C1 C15 1.3927(15)
C1 H1 0.95
C2 C3 1.3921(14)
C2 H19 0.95
C3 C4 1.4019(13)
C4 C16 1.4040(13)
C5 C6 1.5388(14)
C5 C14 1.5417(14)
C5 H5 1
C6 C7 1.5303(14)
C6 H7 0.99
C6 H6 0.99
C7 C8 1.5300(16)
C7 H13 0.99
C7 H14 0.99
C8 C13 1.5261(15)
C8 H2 0.99
C8 H8 0.99
C9 C19 1.5263(17)
C9 C10 1.5272(17)
C9 H3 0.99
C9 H28 0.99
C10 C11 1.5278(14)
C10 H27 0.99
C10 H26 0.99
C11 C12 1.5340(14)
C11 H25 0.99
C11 H4 0.99
C12 C18 1.5357(14)
C12 H24 1
C13 C14 1.5298(14)
C13 H9 0.99
C13 H10 0.99
C14 H12 0.99
C14 H11 0.99
C15 C16 1.3977(14)
C15 C17 1.5064(14)
C16 H15 0.95
C17 H17 0.98
C17 H18 0.98
C17 H16 0.98
C18 C19 1.5308(15)
C18 H22 0.99
C18 H23 0.99
C19 H21 0.99
C19 H20 0.99
C20 C21 1.3933(15)
C20 C29 1.3939(14)
C20 H29 0.95
C21 C22 1.4013(14)
C21 C28 1.5065(14)
C22 C23 1.4024(13)
C22 H53 0.95
C23 C30 1.4072(13)
C24 C37 1.5354(14)
C24 C25 1.5385(13)
C24 H43 1
C25 C26 1.5302(14)
C25 H45 0.99
C25 H46 0.99
C26 C27 1.5273(16)
C26 H48 0.99
C26 H47 0.99
C27 C38 1.5268(15)
C27 H30 0.99
C27 H49 0.99
C28 H31 0.98
C28 H56 0.98
C28 H55 0.98
C29 C30 1.3867(13)
C29 H54 0.95
C31 C36 1.5364(14)
C31 C32 1.5477(14)
C31 H42 1
C32 C33 1.5320(14)
C32 H41 0.99
C32 H40 0.99
C33 C34 1.5230(15)
C33 H39 0.99
C33 H38 0.99
C34 C35 1.5279(15)
C34 H36 0.99
C34 H37 0.99
C35 C36 1.5297(14)
C35 H35 0.99
C35 H34 0.99
C36 H32 0.99
C36 H33 0.99
C37 C38 1.5316(14)
C37 H44 0.99
C37 H52 0.99
C38 H51 0.99
C38 H50 0.99
